data_2015453
loop_
_publ_author_name
'Pacifico, Concetta'
'Laforgia, Mariarita'
'Intini, Francesco P.'
'Padovano, Giacomo'
'Natile, Giovanni'

_publ_section_title
;
 Two polymorphs of potassium trichloro[diethyl
 (methylsulfinylmethyl)phosphonate-\k<i>S</i>]platinum(II) with
 <i>Z</i>' = 1 and 3 in the space group <i>P</i>2~1~2~1~2~1~
;
_journal_coeditor_code SK3018
_journal_issue 7
_journal_name_full 'Acta Crystallographica Section C'
_journal_page_first m306
_journal_page_last m310
_journal_paper_doi 10.1107/S0108270106021470
_journal_volume 62
_journal_year 2006
_chemical_formula_iupac 'K [Pt Cl3 (C6 H15 O4 P S)]'
_chemical_formula_moiety 'K + , C6 H15 Cl3 O4 P Pt S -'
_chemical_formula_sum 'C6 H15 Cl3 K O4 P Pt S'
_chemical_formula_weight 554.75
_chemical_name_systematic
;
potassium
trichloro[diethyl (methylsulfinylmethyl)phosphonate-\kS]platinum(II)
;
_space_group_IT_number 19
_symmetry_cell_setting orthorhombic
_symmetry_space_group_name_Hall 'P 2ac 2ab'
_symmetry_space_group_name_H-M 'P 21 21 21'
_atom_sites_solution_hydrogens geom
_atom_sites_solution_primary direct
_atom_sites_solution_secondary difmap
_audit_creation_method SHELXL97
_cell_angle_alpha 90.00
_cell_angle_beta 90.00
_cell_angle_gamma 90.00
_cell_formula_units_Z 4
_cell_length_a 8.1697(2)
_cell_length_b 13.2052(3)
_cell_length_c 14.9286(4)
_cell_measurement_reflns_used 63182
_cell_measurement_temperature 295(2)
_cell_measurement_theta_max 35.97
_cell_measurement_theta_min 2.06
_cell_volume 1610.54(7)
_computing_cell_refinement 'SAINT-IRIX (Bruker, 2004)'
_computing_data_collection 'COSMO, APEX2 and BIS (Bruker, 2004)'
_computing_data_reduction SAINT-IRIX
_computing_molecular_graphics 'ORTEP-3 for Windows (Farrugia, 1997)'
_computing_publication_material
;
PARST97 (Nardelli, 1983, 1995) and WinGX (Farrugia,
1999)
;
_computing_structure_refinement 'SHELXL97 (Sheldrick, 1997)'
_computing_structure_solution 'SIR2002 (Burla <i>et al.</i>,  2003)'
_diffrn_ambient_temperature 295(2)
_diffrn_measured_fraction_theta_full 1.000
_diffrn_measured_fraction_theta_max 0.998
_diffrn_measurement_device_type 'Bruker X8 APEX CCD area-detector'
_diffrn_measurement_method '\f and \w'
_diffrn_radiation_monochromator graphite
_diffrn_radiation_source 'fine-focus sealed tube'
_diffrn_radiation_type MoK\a
_diffrn_radiation_wavelength 0.71073
_diffrn_reflns_av_R_equivalents 0.046
_diffrn_reflns_av_sigmaI/netI 0.1036
_diffrn_reflns_limit_h_max 13
_diffrn_reflns_limit_h_min -13
_diffrn_reflns_limit_k_max 21
_diffrn_reflns_limit_k_min -21
_diffrn_reflns_limit_l_max 24
_diffrn_reflns_limit_l_min -24
_diffrn_reflns_number 63182
_diffrn_reflns_theta_full 25.00
_diffrn_reflns_theta_max 35.97
_diffrn_reflns_theta_min 2.06
_diffrn_standards_number 0
_exptl_absorpt_coefficient_mu 9.695
_exptl_absorpt_correction_T_max 0.4370
_exptl_absorpt_correction_T_min 0.0174
_exptl_absorpt_correction_type multi-scan
_exptl_absorpt_process_details '(SADABS; Sheldrick, 1996)'
_exptl_crystal_colour yellow
_exptl_crystal_density_diffrn 2.288
_exptl_crystal_density_method 'not measured'
_exptl_crystal_description prism
_exptl_crystal_F_000 1048
_exptl_crystal_size_max 0.500
_exptl_crystal_size_mid 0.250
_exptl_crystal_size_min 0.140
_refine_diff_density_max 2.629
_refine_diff_density_min -1.295
_refine_ls_abs_structure_details 'Flack (1983), with 3348 Friedel pairs'
_refine_ls_abs_structure_Flack 0.002(6)
_refine_ls_extinction_coef 0.00146(12)
_refine_ls_extinction_expression Fc^*^=kFc[1+0.001xFc^2^\l^3^/sin(2\q)]^-1/4^
_refine_ls_extinction_method 'SHELXL97 (Sheldrick, 1997)'
_refine_ls_goodness_of_fit_ref 0.868
_refine_ls_hydrogen_treatment constr
_refine_ls_matrix_type full
_refine_ls_number_parameters 167
_refine_ls_number_reflns 7591
_refine_ls_number_restraints 10
_refine_ls_restrained_S_all 0.878
_refine_ls_R_factor_all 0.1110
_refine_ls_R_factor_gt 0.0372
_refine_ls_shift/su_max 0.005
_refine_ls_shift/su_mean 0.001
_refine_ls_structure_factor_coef Fsqd
_refine_ls_weighting_details 'calc w = 1/[\s^2^(Fo^2^)+(0.0271P)^2^] where P=(Fo^2^+2Fc^2^)/3'
_refine_ls_weighting_scheme calc
_refine_ls_wR_factor_gt 0.0553
_refine_ls_wR_factor_ref 0.0654
_reflns_number_gt 4342
_reflns_number_total 7591
_reflns_threshold_expression I>2\s(I)
_cod_data_source_file sk3018.cif
_cod_data_source_block Ib
_cod_original_sg_symbol_Hall 'P 2Ac 2Ab'
_cod_database_code 2015453
_cod_database_fobs_code 2015453

loop_
_symmetry_equiv_pos_as_xyz
'x, y, z'
'-x+1/2, -y, z+1/2'
'x+1/2, -y+1/2, -z'
'-x, y+1/2, -z+1/2'

loop_
_atom_site_type_symbol
_atom_site_label
_atom_site_fract_x
_atom_site_fract_y
_atom_site_fract_z
_atom_site_U_iso_or_equiv
_atom_site_adp_type
_atom_site_calc_flag
_atom_site_refinement_flags
_atom_site_occupancy
_atom_site_disorder_assembly
_atom_site_disorder_group
Pt Pt 0.45308(2) 0.695750(14) 0.327866(12) 0.03397(6) Uani d . 1 . .
Cl Cl1 0.26702(16) 0.80214(13) 0.39893(8) 0.0464(3) Uani d . 1 . .
Cl Cl2 0.65406(17) 0.81016(12) 0.36534(10) 0.0558(3) Uani d . 1 . .
Cl Cl3 0.24153(17) 0.58728(12) 0.29386(11) 0.0583(4) Uani d . 1 . .
S S 0.62444(16) 0.59825(11) 0.25345(9) 0.0412(3) Uani d . 1 . .
O O1 0.7996(4) 0.6220(3) 0.2549(3) 0.0581(11) Uani d . 1 . .
C C1 0.5608(8) 0.5952(5) 0.1394(3) 0.0598(16) Uani d . 1 . .
H H1A 0.5520 0.6631 0.1170 0.090 Uiso calc R 1 . .
H H1B 0.4563 0.5623 0.1351 0.090 Uiso calc R 1 . .
H H1C 0.6398 0.5585 0.1045 0.090 Uiso calc R 1 . .
C C2 0.6011(7) 0.4677(4) 0.2821(4) 0.0489(14) Uani d . 1 . .
H H2A 0.6559 0.4275 0.2367 0.059 Uiso calc R 1 . .
H H2B 0.4855 0.4512 0.2795 0.059 Uiso calc R 1 . .
P P 0.6781(2) 0.42996(12) 0.39025(11) 0.0533(4) Uani d . 1 A .
O O2 0.7827(9) 0.5083(4) 0.4340(4) 0.0931(18) Uani d . 1 . .
O O3 0.7738(8) 0.3273(4) 0.3746(4) 0.0923(17) Uani d . 1 . .
O O4 0.5314(10) 0.3944(6) 0.4422(4) 0.127(2) Uani d D 1 . .
C C3 0.9367(9) 0.3322(7) 0.3282(6) 0.095(3) Uani d . 1 . .
H H3A 0.9475 0.2738 0.2892 0.114 Uiso calc R 1 . .
H H3B 0.9400 0.3923 0.2910 0.114 Uiso calc R 1 . .
C C4 1.0741(12) 0.3343(7) 0.3896(7) 0.112(3) Uani d . 1 . .
H H4A 1.0731 0.3968 0.4225 0.169 Uiso calc R 1 . .
H H4B 1.1743 0.3291 0.3564 0.169 Uiso calc R 1 . .
H H4C 1.0658 0.2785 0.4305 0.169 Uiso calc R 1 . .
C C5 0.454(2) 0.4853(16) 0.4960(11) 0.147(8) Uani d PDU 0.66(2) A 1
H H5A 0.5218 0.5440 0.4840 0.176 Uiso calc PR 0.66(2) A 1
H H5B 0.3483 0.4988 0.4689 0.176 Uiso calc PR 0.66(2) A 1
C C5A 0.483(4) 0.4039(19) 0.5355(12) 0.099(10) Uani d PDU 0.34(2) A 2
H H51A 0.3978 0.3534 0.5437 0.119 Uiso calc PR 0.34(2) A 2
H H52A 0.5763 0.3798 0.5694 0.119 Uiso calc PR 0.34(2) A 2
C C6 0.431(2) 0.4833(13) 0.5795(10) 0.200(7) Uani d D 1 . .
H H6A 0.3514 0.4323 0.5937 0.300 Uiso calc PR 0.66(2) A 1
H H6b 0.3918 0.5482 0.5991 0.300 Uiso calc PR 0.66(2) A 1
H H6C 0.5321 0.4680 0.6092 0.300 Uiso calc PR 0.66(2) A 1
H H6D 0.5205 0.5130 0.6118 0.300 Uiso calc PR 0.34(2) A 2
H H6E 0.3470 0.4633 0.6209 0.300 Uiso calc PR 0.34(2) A 2
H H6F 0.3873 0.5319 0.5381 0.300 Uiso calc PR 0.34(2) A 2
K K 0.95429(17) 0.66900(10) 0.41928(8) 0.0561(3) Uani d . 1 . .

loop_
_atom_site_aniso_label
_atom_site_aniso_U_11
_atom_site_aniso_U_22
_atom_site_aniso_U_33
_atom_site_aniso_U_12
_atom_site_aniso_U_13
_atom_site_aniso_U_23
Pt 0.03539(9) 0.03427(9) 0.03225(8) -0.00041(9) -0.00033(9) -0.00079(9)
Cl1 0.0508(7) 0.0445(7) 0.0438(6) 0.0059(7) 0.0045(6) -0.0084(7)
Cl2 0.0469(7) 0.0415(7) 0.0791(9) -0.0056(7) -0.0158(7) -0.0038(8)
Cl3 0.0403(7) 0.0571(9) 0.0776(10) -0.0097(7) 0.0084(7) -0.0249(8)
S 0.0357(6) 0.0528(8) 0.0352(7) -0.0001(6) 0.0026(6) -0.0062(6)
O1 0.0356(19) 0.082(3) 0.057(3) -0.001(2) 0.0127(19) -0.006(2)
C1 0.057(3) 0.088(4) 0.035(3) 0.005(4) -0.003(3) -0.011(3)
C2 0.054(3) 0.040(3) 0.053(3) 0.006(2) 0.001(3) -0.018(3)
P 0.0712(11) 0.0413(9) 0.0474(9) 0.0008(8) 0.0036(8) -0.0078(7)
O2 0.152(6) 0.056(3) 0.072(3) -0.008(3) -0.037(4) -0.003(3)
O3 0.126(5) 0.065(4) 0.086(4) 0.015(3) -0.004(3) -0.002(3)
O4 0.111(5) 0.180(7) 0.091(4) -0.026(6) 0.023(4) -0.004(4)
C3 0.078(5) 0.128(7) 0.078(5) 0.042(5) 0.023(5) -0.008(5)
C4 0.113(8) 0.108(8) 0.117(8) 0.016(6) -0.036(6) -0.005(6)
C5 0.107(11) 0.24(2) 0.091(12) 0.056(15) 0.000(11) 0.017(14)
C5A 0.12(2) 0.13(2) 0.052(14) 0.046(17) 0.026(13) 0.011(13)
C6 0.244(19) 0.200(16) 0.157(14) 0.020(16) 0.066(15) -0.012(12)
K 0.0384(5) 0.0750(9) 0.0549(7) -0.0001(7) 0.0049(7) -0.0077(6)

loop_
_atom_type_symbol
_atom_type_description
_atom_type_scat_dispersion_real
_atom_type_scat_dispersion_imag
_atom_type_scat_source
C C 0.0033 0.0016 'International Tables Vol C Tables 4.2.6.8 and 6.1.1.4'
H H 0.0000 0.0000 'International Tables Vol C Tables 4.2.6.8 and 6.1.1.4'
O O 0.0106 0.0060 'International Tables Vol C Tables 4.2.6.8 and 6.1.1.4'
P P 0.1023 0.0942 'International Tables Vol C Tables 4.2.6.8 and 6.1.1.4'
S S 0.1246 0.1234 'International Tables Vol C Tables 4.2.6.8 and 6.1.1.4'
Cl Cl 0.1484 0.1585 'International Tables Vol C Tables 4.2.6.8 and 6.1.1.4'
K K 0.2009 0.2494 'International Tables Vol C Tables 4.2.6.8 and 6.1.1.4'
Pt Pt -1.7033 8.3905 'International Tables Vol C Tables 4.2.6.8 and 6.1.1.4'

loop_
_geom_angle_atom_site_label_1
_geom_angle_atom_site_label_2
_geom_angle_atom_site_label_3
_geom_angle
_geom_angle_publ_flag
S Pt Cl2 93.03(5) no
S Pt Cl3 90.13(5) no
Cl2 Pt Cl3 176.82(6) no
S Pt Cl1 176.85(5) no
Cl2 Pt Cl1 87.64(5) no
Cl3 Pt Cl1 89.19(5) no
O1 S C1 107.7(3) no
O1 S C2 107.9(3) no
C1 S C2 100.1(3) no
O1 S Pt 119.19(19) no
C1 S Pt 108.1(2) no
C2 S Pt 112.06(19) no
S C1 H1A 109.5 no
S C1 H1B 109.5 no
H1A C1 H1B 109.5 no
S C1 H1C 109.5 no
H1A C1 H1C 109.5 no
H1B C1 H1C 109.5 no
S C2 P 116.4(3) no
S C2 H2A 108.2 no
P C2 H2A 108.2 no
S C2 H2B 108.2 no
P C2 H2B 108.2 no
H2A C2 H2B 107.4 no
O2 P O4 116.6(4) no
O2 P O3 112.1(3) no
O4 P O3 101.7(4) no
O2 P C2 113.6(3) no
O4 P C2 105.7(4) no
O3 P C2 106.1(3) no
C3 O3 P 118.0(5) no
C5A O4 P 133.3(13) no
C5A O4 C5 49.0(11) no
P O4 C5 110.2(9) no
C4 C3 O3 113.3(7) no
C4 C3 H3A 108.9 no
O3 C3 H3A 108.9 no
C4 C3 H3B 108.9 no
O3 C3 H3B 108.9 no
H3A C3 H3B 107.7 no
C3 C4 H4A 109.5 no
C3 C4 H4B 109.5 no
H4A C4 H4B 109.5 no
C3 C4 H4C 109.5 no
H4A C4 H4C 109.5 no
H4B C4 H4C 109.5 no
C6 C5 O4 123.2(15) no
C6 C5 H5A 106.6 no
O4 C5 H5A 106.6 no
C6 C5 H5B 106.6 no
O4 C5 H5B 106.6 no
H5A C5 H5B 106.6 no
C6 C5A O4 129.7(19) no
C6 C5A H51A 105.1 no
O4 C5A H51A 105.1 no
C6 C5A H52A 105.1 no
O4 C5A H52A 105.1 no
H51A C5A H52A 105.9 no
C5 C6 H6A 109.5 no
C5 C6 H6b 109.5 no
H6A C6 H6b 109.5 no
C5 C6 H6C 109.5 no
H6A C6 H6C 109.5 no
H6b C6 H6C 109.5 no
C5A C6 H6D 109.5 no
C5A C6 H6E 109.5 no
H6D C6 H6E 109.5 no
C5A C6 H6F 109.5 no
H6D C6 H6F 109.5 no
H6E C6 H6F 109.5 no

loop_
_geom_bond_atom_site_label_1
_geom_bond_atom_site_label_2
_geom_bond_distance
_geom_bond_publ_flag
Pt S 2.2027(14) no
Pt Cl2 2.3003(14) no
Pt Cl3 2.3014(14) no
Pt Cl1 2.3259(14) no
S O1 1.465(4) no
S C1 1.781(5) no
S C2 1.786(6) no
C1 H1A 0.9600 no
C1 H1B 0.9600 no
C1 H1C 0.9600 no
C2 P 1.804(6) no
C2 H2A 0.9700 no
C2 H2B 0.9700 no
P O2 1.492(5) no
P O4 1.503(7) no
P O3 1.582(5) no
O3 C3 1.502(9) no
O4 C5A 1.454(15) no
O4 C5 1.577(15) no
C3 C4 1.449(11) no
C3 H3A 0.9700 no
C3 H3B 0.9700 no
C4 H4A 0.9600 no
C4 H4B 0.9600 no
C4 H4C 0.9600 no
C5 C6 1.260(14) no
C5 H5A 0.9700 no
C5 H5B 0.9700 no
C5A C6 1.308(16) no
C5A H51A 0.9700 no
C5A H52A 0.9700 no
C6 H6A 0.9600 no
C6 H6b 0.9600 no
C6 H6C 0.9600 no
C6 H6D 0.9600 no
C6 H6E 0.9600 no
C6 H6F 0.9600 no

loop_
_geom_contact_atom_site_label_1
_geom_contact_atom_site_label_2
_geom_contact_distance
_geom_contact_site_symmetry_2
_geom_contact_publ_flag
K O1 2.829(4) . yes
K Cl2 3.184(2) . yes
K O2 2.553(6) . yes
K Cl1 3.116(2) 1_655 yes
K Cl1 3.139(2) 3_566 yes
K Cl3 3.190(2) 1_655 yes
K Cl2 3.616(2) 3_566 yes

loop_
_geom_hbond_atom_site_label_D
_geom_hbond_atom_site_label_H
_geom_hbond_atom_site_label_A
_geom_hbond_site_symmetry_A
_geom_hbond_distance_DH
_geom_hbond_distance_HA
_geom_hbond_distance_DA
_geom_hbond_angle_DHA
C2 H2A Cl1 4_645 0.97 2.69 3.639(6) 166
C3 H3A O1 4_745 0.97 2.95 3.726(9) 138
C1 H1C O2 2_664 0.96 2.77 3.592(8) 144
